data_2206429
loop_
_publ_author_name
'Yuan-Yuan Liu'

_publ_section_title
;Tetrakis(3,5-diphenyl-4-amino-4<i>H</i>-1,2,4-triazole-\k<i>N</i>^1^)zinc(II)
 bis(perchlorate)
;
_journal_coeditor_code HB6215
_journal_issue 8
_journal_name_full 'Acta Crystallographica Section E'
_journal_page_first m1486
_journal_page_last m1488
_journal_paper_doi 10.1107/S1600536805020714
_journal_volume 61
_journal_year 2005
_chemical_formula_iupac '[Zn (C14 H12 N4)4] (Cl O4)2'
_chemical_formula_moiety 'C56 H48 N16 Zn 2+ , 2Cl O4 -'
_chemical_formula_sum 'C56 H48 Cl2 N16 O8 Zn'
_chemical_formula_weight 1209.37
_chemical_name_systematic
;
Tetrakis(3,5-diphenyl-4-amino-4H-1,2,4-triazole-\kN^1^)zinc(II)
bis(perchlorate)
;
_space_group_IT_number 14
_symmetry_cell_setting monoclinic
_symmetry_space_group_name_Hall '-P 2ybc'
_symmetry_space_group_name_H-M 'P 1 21/c 1'
_atom_sites_solution_hydrogens geom
_atom_sites_solution_primary direct
_atom_sites_solution_secondary difmap
_cell_angle_alpha 90.00
_cell_angle_beta 108.614(3)
_cell_angle_gamma 90.00
_cell_formula_units_Z 4
_cell_length_a 20.566(5)
_cell_length_b 20.174(5)
_cell_length_c 14.243(3)
_cell_measurement_reflns_used 1922
_cell_measurement_temperature 293(2)
_cell_measurement_theta_max 17.43
_cell_measurement_theta_min 2.27
_cell_volume 5600(2)
_computing_cell_refinement 'SAINT (Bruker, 1998)'
_computing_data_collection 'SMART (Bruker, 1998)'
_computing_data_reduction SAINT
_computing_molecular_graphics 'SHELXTL (Bruker, 1998)'
_computing_publication_material SHELXTL
_computing_structure_refinement 'SHELXL97 (Sheldrick, 1997)'
_computing_structure_solution 'SHELXS97 (Sheldrick, 1997)'
_diffrn_ambient_temperature 293(2)
_diffrn_measured_fraction_theta_full 1.000
_diffrn_measured_fraction_theta_max 1.000
_diffrn_measurement_device_type 'Bruker APEX-II CCD area-detector'
_diffrn_measurement_method '\f and \w'
_diffrn_radiation_monochromator graphite
_diffrn_radiation_source 'fine-focus sealed tube'
_diffrn_radiation_type MoK\a
_diffrn_radiation_wavelength 0.71073
_diffrn_reflns_av_R_equivalents 0.0912
_diffrn_reflns_av_sigmaI/netI 0.1217
_diffrn_reflns_limit_h_max 24
_diffrn_reflns_limit_h_min -24
_diffrn_reflns_limit_k_max 12
_diffrn_reflns_limit_k_min -24
_diffrn_reflns_limit_l_max 16
_diffrn_reflns_limit_l_min -16
_diffrn_reflns_number 29708
_diffrn_reflns_theta_full 25.03
_diffrn_reflns_theta_max 25.03
_diffrn_reflns_theta_min 1.82
_exptl_absorpt_coefficient_mu 0.605
_exptl_absorpt_correction_T_max 0.920
_exptl_absorpt_correction_T_min 0.859
_exptl_absorpt_correction_type multi-scan
_exptl_absorpt_process_details '(SADABS; Sheldrick, 1996)'
_exptl_crystal_colour colourless
_exptl_crystal_density_diffrn 1.434
_exptl_crystal_density_meas 1.434
_exptl_crystal_density_method 'not measured'
_exptl_crystal_description block
_exptl_crystal_F_000 2496
_exptl_crystal_size_max 0.26
_exptl_crystal_size_mid 0.22
_exptl_crystal_size_min 0.14
_refine_diff_density_max 0.494
_refine_diff_density_min -0.281
_refine_ls_extinction_coef 0.257(15)
_refine_ls_extinction_method 'SHELXL97 (Sheldrick, 1997)'
_refine_ls_goodness_of_fit_ref 1.005
_refine_ls_hydrogen_treatment constr
_refine_ls_matrix_type full
_refine_ls_number_parameters 748
_refine_ls_number_reflns 9901
_refine_ls_number_restraints 12
_refine_ls_restrained_S_all 1.004
_refine_ls_R_factor_all 0.1298
_refine_ls_R_factor_gt 0.0554
_refine_ls_shift/su_max 0.001
_refine_ls_shift/su_mean 0.000
_refine_ls_structure_factor_coef Fsqd
_refine_ls_weighting_details 'calc w = 1/[\s^2^(Fo^2^)+(0.0302P)^2^] where P = (Fo^2^+2Fc^2^)/3'
_refine_ls_weighting_scheme calc
_refine_ls_wR_factor_gt 0.1205
_refine_ls_wR_factor_ref 0.1490
_reflns_number_gt 5141
_reflns_number_total 9901
_reflns_threshold_expression I>2\s(I)
_cod_data_source_file hb6215.cif
_cod_data_source_block I
_cod_depositor_comments
;
The following automatic conversions were performed:
'_symmetry_cell_setting' value 'Monoclinic' changed to 'monoclinic'
according to '/home/saulius/struct/CIF-dictionaries/cif_core.dic'
dictionary named 'cif_core.dic' version 2.4.1 from 2010-06-29.

Automatic conversion script
Id: cif_fix_enum 1527 2010-12-29 10:47:43Z saulius 

The following automatic conversions were performed:

'_symmetry_cell_setting' value 'Monoclinic' changed to 'monoclinic'
according to /home/saulius/struct/CIF-dictionaries/cif_core.dic
dictionary named 'cif_core.dic' version 2.4.1 from 2010-06-29.

Automatic conversion script
Id: cif_fix_values 1715 2011-07-08 13:25:40Z adriana 
;
_cod_original_sg_symbol_H-M 'P 21/c'
_cod_database_code 2206429
_cod_database_fobs_code 2206429

loop_
_symmetry_equiv_pos_as_xyz
'x, y, z'
'-x, y+1/2, -z+1/2'
'-x, -y, -z'
'x, -y-1/2, z-1/2'

loop_
_atom_site_label
_atom_site_fract_x
_atom_site_fract_y
_atom_site_fract_z
_atom_site_U_iso_or_equiv
_atom_site_adp_type
_atom_site_calc_flag
_atom_site_refinement_flags
_atom_site_occupancy
_atom_site_type_symbol
Zn1 0.27073(2) 0.55166(2) 0.74627(4) 0.04285(17) Uani d . 1 Zn
N1 0.47288(19) 0.6744(2) 1.0440(3) 0.0776(13) Uani d D 1 N
H1A 0.4471 0.6740 1.0846 0.093 Uiso d RD 1 H
H1B 0.4744 0.7166 1.0243 0.093 Uiso d RD 1 H
N2 0.43503(19) 0.63567(18) 0.9628(3) 0.0561(10) Uani d . 1 N
N3 0.35271(17) 0.58122(18) 0.8580(3) 0.0522(9) Uani d . 1 N
N4 0.41433(19) 0.55372(19) 0.8555(3) 0.0549(10) Uani d . 1 N
N5 0.38252(18) 0.49740(18) 0.4515(3) 0.0579(10) Uani d D 1 N
H5A 0.4210 0.4755 0.4861 0.070 Uiso d RD 1 H
H5B 0.3953 0.5394 0.4435 0.070 Uiso d RD 1 H
N6 0.34267(18) 0.49684(17) 0.5159(3) 0.0476(9) Uani d . 1 N
N7 0.25391(17) 0.47935(17) 0.5655(3) 0.0507(9) Uani d . 1 N
N8 0.29696(18) 0.52507(16) 0.6276(3) 0.0488(9) Uani d . 1 N
N9 0.1746(2) 0.31801(17) 0.8509(3) 0.0744(13) Uani d D 1 N
H9A 0.1367 0.3072 0.8008 0.089 Uiso d RD 1 H
H9B 0.2108 0.2993 0.8386 0.089 Uiso d RD 1 H
N10 0.18367(19) 0.38583(18) 0.8316(3) 0.0559(10) Uani d . 1 N
N11 0.22822(18) 0.47624(18) 0.7974(3) 0.0531(9) Uani d . 1 N
N12 0.18740(18) 0.49312(18) 0.8545(3) 0.0525(9) Uani d . 1 N
N13 0.05960(19) 0.73126(19) 0.6610(3) 0.0716(12) Uani d D 1 N
H13A 0.0317 0.7177 0.6019 0.086 Uiso d RD 1 H
H13B 0.0414 0.7181 0.7078 0.086 Uiso d RD 1 H
N14 0.12449(19) 0.70022(19) 0.6887(3) 0.0524(9) Uani d . 1 N
N15 0.20527(18) 0.62884(17) 0.7059(3) 0.0494(9) Uani d . 1 N
N16 0.23558(18) 0.69081(18) 0.7197(3) 0.0509(9) Uani d . 1 N
C1 0.5861(3) 0.6234(3) 0.9659(4) 0.0890(18) Uani d . 1 C
H1 0.5751 0.6643 0.9870 0.107 Uiso calc R 1 H
C2 0.6525(3) 0.6101(5) 0.9666(5) 0.116(3) Uani d . 1 C
H2 0.6863 0.6426 0.9863 0.140 Uiso calc R 1 H
C3 0.6678(4) 0.5488(6) 0.9379(6) 0.127(3) Uani d . 1 C
H3 0.7127 0.5394 0.9409 0.152 Uiso calc R 1 H
C4 0.6187(4) 0.5011(4) 0.9052(5) 0.114(3) Uani d . 1 C
H4 0.6297 0.4603 0.8838 0.137 Uiso calc R 1 H
C5 0.5531(3) 0.5140(3) 0.9042(4) 0.0840(17) Uani d . 1 C
H5 0.5197 0.4813 0.8838 0.101 Uiso calc R 1 H
C6 0.5364(2) 0.5747(3) 0.9331(3) 0.0650(14) Uani d . 1 C
C7 0.4632(2) 0.5869(2) 0.9195(3) 0.0548(12) Uani d . 1 C
C8 0.3655(2) 0.6299(2) 0.9230(3) 0.0502(11) Uani d . 1 C
C9 0.3140(2) 0.6697(2) 0.9463(3) 0.0501(11) Uani d . 1 C
C10 0.3194(3) 0.7378(2) 0.9552(3) 0.0639(13) Uani d . 1 C
H10 0.3590 0.7590 0.9530 0.077 Uiso calc R 1 H
C11 0.2662(3) 0.7743(3) 0.9673(4) 0.0778(16) Uani d . 1 C
H11 0.2701 0.8201 0.9743 0.093 Uiso calc R 1 H
C12 0.2072(3) 0.7428(3) 0.9689(4) 0.0747(16) Uani d . 1 C
H12 0.1707 0.7678 0.9749 0.090 Uiso calc R 1 H
C13 0.2016(3) 0.6754(3) 0.9619(3) 0.0696(14) Uani d . 1 C
H13 0.1620 0.6545 0.9645 0.084 Uiso calc R 1 H
C14 0.2553(2) 0.6388(2) 0.9509(3) 0.0571(12) Uani d . 1 C
H14 0.2518 0.5929 0.9466 0.068 Uiso calc R 1 H
C15 0.3884(3) 0.6461(2) 0.6636(3) 0.0585(12) Uani d . 1 C
H15 0.3429 0.6567 0.6550 0.070 Uiso calc R 1 H
C16 0.4386(4) 0.6914(3) 0.7015(4) 0.0830(17) Uani d . 1 C
H16 0.4272 0.7333 0.7188 0.100 Uiso calc R 1 H
C17 0.5053(4) 0.6765(3) 0.7144(4) 0.092(2) Uani d . 1 C
H17 0.5391 0.7083 0.7397 0.111 Uiso calc R 1 H
C18 0.5228(3) 0.6153(3) 0.6907(4) 0.0804(17) Uani d . 1 C
H18 0.5687 0.6052 0.7005 0.096 Uiso calc R 1 H
C19 0.4726(2) 0.5677(3) 0.6518(3) 0.0636(13) Uani d . 1 C
H19 0.4842 0.5257 0.6355 0.076 Uiso calc R 1 H
C20 0.4055(2) 0.5840(2) 0.6378(3) 0.0482(11) Uani d . 1 C
C21 0.3505(2) 0.5358(2) 0.5968(3) 0.0464(11) Uani d . 1 C
C22 0.2825(2) 0.4628(2) 0.4993(3) 0.0478(11) Uani d . 1 C
C23 0.2529(2) 0.4155(2) 0.4182(3) 0.0536(12) Uani d . 1 C
C24 0.2927(3) 0.3789(2) 0.3765(4) 0.0772(16) Uani d . 1 C
H24 0.3403 0.3818 0.4007 0.093 Uiso calc R 1 H
C25 0.2609(4) 0.3375(3) 0.2977(5) 0.097(2) Uani d . 1 C
H25 0.2875 0.3125 0.2689 0.116 Uiso calc R 1 H
C26 0.1910(4) 0.3328(3) 0.2616(5) 0.095(2) Uani d . 1 C
H26 0.1701 0.3070 0.2061 0.114 Uiso calc R 1 H
C27 0.1525(3) 0.3659(3) 0.3069(5) 0.0897(18) Uani d . 1 C
H27 0.1052 0.3602 0.2858 0.108 Uiso calc R 1 H
C28 0.1828(3) 0.4076(2) 0.3838(4) 0.0723(14) Uani d . 1 C
H28 0.1556 0.4311 0.4134 0.087 Uiso calc R 1 H
C29 0.3328(3) 0.3807(3) 0.7562(4) 0.0761(15) Uani d . 1 C
H29 0.3563 0.4097 0.8064 0.091 Uiso calc R 1 H
C30 0.3674(3) 0.3446(4) 0.7037(5) 0.0937(19) Uani d . 1 C
H30 0.4147 0.3492 0.7196 0.112 Uiso calc R 1 H
C31 0.3337(4) 0.3031(3) 0.6305(6) 0.099(2) Uani d . 1 C
H31 0.3580 0.2799 0.5961 0.118 Uiso calc R 1 H
C32 0.2638(4) 0.2942(3) 0.6054(4) 0.0876(18) Uani d . 1 C
H32 0.2411 0.2650 0.5550 0.105 Uiso calc R 1 H
C33 0.2277(3) 0.3294(2) 0.6565(4) 0.0652(14) Uani d . 1 C
H33 0.1805 0.3241 0.6401 0.078 Uiso calc R 1 H
C34 0.2618(2) 0.3724(2) 0.7316(4) 0.0554(12) Uani d . 1 C
C35 0.2255(2) 0.4116(2) 0.7842(3) 0.0502(11) Uani d . 1 C
C36 0.1610(2) 0.4379(2) 0.8751(3) 0.0524(12) Uani d . 1 C
C37 0.1167(2) 0.4325(2) 0.9365(3) 0.0544(12) Uani d . 1 C
C38 0.0605(3) 0.3906(2) 0.9120(4) 0.0721(15) Uani d . 1 C
H38 0.0509 0.3645 0.8554 0.086 Uiso calc R 1 H
C39 0.0188(3) 0.3870(3) 0.9702(4) 0.0792(16) Uani d . 1 C
H39 -0.0194 0.3592 0.9525 0.095 Uiso calc R 1 H
C40 0.0335(3) 0.4240(3) 1.0536(4) 0.0902(18) Uani d . 1 C
H40 0.0065 0.4203 1.0947 0.108 Uiso calc R 1 H
C41 0.0874(3) 0.4666(3) 1.0776(4) 0.0911(18) Uani d . 1 C
H41 0.0964 0.4927 1.1342 0.109 Uiso calc R 1 H
C42 0.1288(2) 0.4713(3) 1.0184(4) 0.0714(15) Uani d . 1 C
H42 0.1651 0.5011 1.0345 0.086 Uiso calc R 1 H
C43 0.1540(3) 0.8463(3) 0.7546(4) 0.0720(15) Uani d . 1 C
H43 0.1138 0.8292 0.7617 0.086 Uiso calc R 1 H
C44 0.1701(3) 0.9118(3) 0.7760(4) 0.0869(17) Uani d . 1 C
H44 0.1414 0.9389 0.7980 0.104 Uiso calc R 1 H
C45 0.2295(4) 0.9369(3) 0.7643(4) 0.0879(18) Uani d . 1 C
H45 0.2403 0.9814 0.7772 0.106 Uiso calc R 1 H
C46 0.2724(3) 0.8971(3) 0.7340(4) 0.0835(17) Uani d . 1 C
H46 0.3126 0.9144 0.7273 0.100 Uiso calc R 1 H
C47 0.2562(3) 0.8313(3) 0.7134(4) 0.0666(14) Uani d . 1 C
H47 0.2858 0.8043 0.6930 0.080 Uiso calc R 1 H
C48 0.1968(3) 0.8050(2) 0.7225(3) 0.0561(12) Uani d . 1 C
C49 0.1858(2) 0.7340(2) 0.7095(3) 0.0486(11) Uani d . 1 C
C50 0.1383(2) 0.6351(2) 0.6859(3) 0.0482(11) Uani d . 1 C
C51 0.0906(2) 0.5798(2) 0.6700(3) 0.0513(11) Uani d . 1 C
C52 0.0989(2) 0.5264(2) 0.6135(3) 0.0610(13) Uani d . 1 C
H52 0.1319 0.5281 0.5815 0.073 Uiso calc R 1 H
C53 0.0584(3) 0.4712(3) 0.6046(4) 0.0709(15) Uani d . 1 C
H53 0.0643 0.4351 0.5676 0.085 Uiso calc R 1 H
C54 0.0088(3) 0.4695(3) 0.6510(4) 0.0763(16) Uani d . 1 C
H54 -0.0189 0.4322 0.6449 0.092 Uiso calc R 1 H
C55 0.0002(3) 0.5218(3) 0.7050(4) 0.0749(15) Uani d . 1 C
H55 -0.0339 0.5204 0.7348 0.090 Uiso calc R 1 H
C56 0.0411(2) 0.5773(2) 0.7167(4) 0.0619(13) Uani d . 1 C
H56 0.0354 0.6125 0.7555 0.074 Uiso calc R 1 H
Cl1 0.47435(7) 0.64819(7) 0.38329(12) 0.0753(4) Uani d . 1 Cl
O1 0.5042(3) 0.7094(2) 0.4167(4) 0.1449(19) Uani d . 1 O
O2 0.5178(2) 0.5956(2) 0.4225(4) 0.1436(19) Uani d . 1 O
O3 0.4558(2) 0.6466(2) 0.2775(3) 0.1111(14) Uani d . 1 O
O4 0.4154(2) 0.6413(2) 0.4137(3) 0.1140(15) Uani d . 1 O
Cl2 0.00401(8) 0.27316(7) 0.61845(11) 0.0766(4) Uani d . 1 Cl
O5 0.0317(4) 0.3044(3) 0.7075(4) 0.196(3) Uani d . 1 O
O6 0.0559(2) 0.2639(3) 0.5749(4) 0.154(2) Uani d . 1 O
O7 -0.0228(3) 0.2126(2) 0.6338(4) 0.1340(18) Uani d . 1 O
O8 -0.0453(2) 0.3138(2) 0.5551(4) 0.1329(17) Uani d . 1 O

loop_
_atom_site_aniso_label
_atom_site_aniso_U_11
_atom_site_aniso_U_22
_atom_site_aniso_U_33
_atom_site_aniso_U_12
_atom_site_aniso_U_13
_atom_site_aniso_U_23
Zn1 0.0451(3) 0.0369(3) 0.0511(3) -0.0035(2) 0.0217(2) -0.0042(2)
N1 0.069(3) 0.083(3) 0.075(3) -0.016(2) 0.015(2) -0.018(3)
N2 0.055(3) 0.054(3) 0.060(3) -0.005(2) 0.021(2) -0.003(2)
N3 0.052(2) 0.045(2) 0.063(3) -0.0015(19) 0.022(2) -0.002(2)
N4 0.054(2) 0.061(3) 0.052(2) 0.009(2) 0.020(2) 0.005(2)
N5 0.062(2) 0.056(2) 0.067(3) -0.008(2) 0.034(2) -0.002(2)
N6 0.054(2) 0.040(2) 0.055(2) -0.0011(18) 0.026(2) 0.0016(19)
N7 0.051(2) 0.046(2) 0.058(2) -0.0054(19) 0.021(2) -0.0061(19)
N8 0.052(2) 0.040(2) 0.057(2) -0.0053(18) 0.0219(19) -0.0077(18)
N9 0.092(3) 0.039(2) 0.109(4) -0.002(2) 0.055(3) 0.005(2)
N10 0.063(3) 0.042(2) 0.065(3) -0.007(2) 0.024(2) -0.001(2)
N11 0.054(2) 0.046(2) 0.063(3) 0.0001(19) 0.023(2) 0.0029(19)
N12 0.053(2) 0.048(2) 0.059(2) -0.0040(19) 0.022(2) -0.0027(19)
N13 0.057(3) 0.070(3) 0.079(3) 0.020(2) 0.009(2) 0.003(2)
N14 0.056(2) 0.049(2) 0.051(2) 0.010(2) 0.0149(19) 0.0007(18)
N15 0.050(2) 0.047(2) 0.055(2) 0.0019(19) 0.0223(19) -0.0033(18)
N16 0.056(2) 0.042(2) 0.058(2) -0.001(2) 0.0212(19) -0.0040(18)
C1 0.049(3) 0.131(6) 0.078(4) 0.002(4) 0.009(3) 0.007(4)
C2 0.059(4) 0.176(8) 0.110(6) 0.009(5) 0.022(4) 0.030(6)
C3 0.059(4) 0.215(11) 0.106(6) 0.050(6) 0.026(4) 0.055(7)
C4 0.095(5) 0.147(7) 0.112(6) 0.057(5) 0.051(5) 0.043(5)
C5 0.086(4) 0.089(5) 0.090(4) 0.030(4) 0.046(3) 0.026(3)
C6 0.050(3) 0.090(4) 0.053(3) 0.011(3) 0.014(3) 0.020(3)
C7 0.054(3) 0.059(3) 0.053(3) 0.010(3) 0.020(3) 0.013(3)
C8 0.050(3) 0.047(3) 0.055(3) -0.008(2) 0.019(2) -0.003(2)
C9 0.052(3) 0.049(3) 0.051(3) -0.005(2) 0.018(2) -0.001(2)
C10 0.071(3) 0.054(3) 0.063(3) -0.003(3) 0.015(3) -0.010(3)
C11 0.094(4) 0.065(4) 0.063(4) 0.017(4) 0.008(3) -0.016(3)
C12 0.067(4) 0.092(5) 0.059(3) 0.021(3) 0.012(3) -0.012(3)
C13 0.059(3) 0.092(5) 0.061(3) 0.002(3) 0.023(3) -0.007(3)
C14 0.061(3) 0.059(3) 0.054(3) -0.004(3) 0.023(3) -0.011(2)
C15 0.073(3) 0.044(3) 0.057(3) -0.005(3) 0.019(3) 0.000(2)
C16 0.116(5) 0.057(4) 0.065(4) -0.024(4) 0.013(4) 0.001(3)
C17 0.109(5) 0.081(5) 0.077(4) -0.053(4) 0.016(4) -0.004(3)
C18 0.064(4) 0.113(5) 0.064(4) -0.025(4) 0.020(3) 0.003(4)
C19 0.062(3) 0.073(4) 0.057(3) -0.014(3) 0.022(3) -0.008(3)
C20 0.053(3) 0.045(3) 0.050(3) -0.004(2) 0.021(2) -0.002(2)
C21 0.054(3) 0.034(3) 0.053(3) 0.000(2) 0.021(2) -0.001(2)
C22 0.047(3) 0.045(3) 0.053(3) 0.001(2) 0.017(2) 0.001(2)
C23 0.065(3) 0.040(3) 0.053(3) -0.004(2) 0.015(3) 0.002(2)
C24 0.087(4) 0.060(3) 0.096(4) -0.017(3) 0.046(3) -0.028(3)
C25 0.124(6) 0.072(4) 0.106(5) -0.015(4) 0.054(5) -0.042(4)
C26 0.127(6) 0.067(4) 0.077(4) -0.023(4) 0.011(4) -0.018(3)
C27 0.079(4) 0.071(4) 0.102(5) -0.008(3) 0.004(4) -0.026(4)
C28 0.064(4) 0.061(3) 0.085(4) -0.003(3) 0.014(3) -0.012(3)
C29 0.069(4) 0.078(4) 0.091(4) 0.014(3) 0.038(3) 0.015(3)
C30 0.081(4) 0.117(6) 0.097(5) 0.026(4) 0.046(4) 0.018(4)
C31 0.129(6) 0.083(5) 0.106(6) 0.040(5) 0.069(5) 0.015(4)
C32 0.131(6) 0.055(4) 0.090(5) 0.016(4) 0.055(4) 0.003(3)
C33 0.083(4) 0.042(3) 0.076(4) -0.001(3) 0.031(3) 0.003(3)
C34 0.064(3) 0.041(3) 0.066(3) 0.008(2) 0.027(3) 0.012(3)
C35 0.054(3) 0.045(3) 0.055(3) -0.003(2) 0.023(2) 0.002(2)
C36 0.051(3) 0.050(3) 0.056(3) -0.008(2) 0.016(2) -0.003(2)
C37 0.057(3) 0.054(3) 0.055(3) -0.007(2) 0.022(2) -0.006(2)
C38 0.084(4) 0.068(4) 0.070(4) -0.033(3) 0.033(3) -0.018(3)
C39 0.090(4) 0.084(4) 0.079(4) -0.030(3) 0.049(3) -0.008(3)
C40 0.100(5) 0.114(5) 0.072(4) -0.023(4) 0.049(4) -0.004(4)
C41 0.095(4) 0.108(5) 0.081(4) -0.031(4) 0.043(4) -0.033(4)
C42 0.062(3) 0.079(4) 0.078(4) -0.011(3) 0.029(3) -0.009(3)
C43 0.076(3) 0.054(3) 0.079(4) 0.007(3) 0.014(3) -0.006(3)
C44 0.098(5) 0.048(4) 0.106(5) 0.013(3) 0.019(4) -0.016(3)
C45 0.116(5) 0.045(3) 0.090(4) 0.003(4) 0.015(4) -0.006(3)
C46 0.105(4) 0.059(4) 0.088(4) -0.018(4) 0.031(4) -0.004(3)
C47 0.077(4) 0.056(3) 0.067(3) -0.004(3) 0.024(3) -0.003(3)
C48 0.069(3) 0.044(3) 0.052(3) 0.008(3) 0.014(3) 0.003(2)
C49 0.061(3) 0.042(3) 0.046(3) -0.001(3) 0.022(2) 0.001(2)
C50 0.049(3) 0.049(3) 0.047(3) 0.007(2) 0.016(2) -0.004(2)
C51 0.049(3) 0.047(3) 0.055(3) 0.000(2) 0.013(2) -0.005(2)
C52 0.055(3) 0.067(3) 0.060(3) 0.000(3) 0.018(2) -0.015(3)
C53 0.070(3) 0.055(3) 0.083(4) -0.004(3) 0.018(3) -0.023(3)
C54 0.065(3) 0.062(4) 0.099(4) -0.014(3) 0.021(3) -0.010(3)
C55 0.065(3) 0.066(4) 0.103(4) -0.008(3) 0.039(3) -0.009(3)
C56 0.059(3) 0.054(3) 0.077(4) 0.002(3) 0.027(3) -0.011(3)
Cl1 0.0802(10) 0.0538(9) 0.1019(12) 0.0096(8) 0.0430(9) 0.0156(8)
O1 0.185(5) 0.087(3) 0.171(5) -0.058(3) 0.069(4) -0.025(3)
O2 0.167(4) 0.120(4) 0.156(4) 0.096(3) 0.069(4) 0.058(3)
O3 0.143(4) 0.108(3) 0.091(3) 0.000(3) 0.050(3) 0.011(3)
O4 0.098(3) 0.121(4) 0.151(4) 0.008(3) 0.079(3) 0.017(3)
Cl2 0.0906(10) 0.0666(9) 0.0704(10) -0.0077(8) 0.0224(8) -0.0088(8)
O5 0.326(8) 0.138(5) 0.083(4) -0.020(5) 0.007(4) -0.050(3)
O6 0.114(4) 0.167(5) 0.213(6) -0.028(3) 0.096(4) -0.004(4)
O7 0.175(4) 0.063(3) 0.205(5) -0.020(3) 0.119(4) -0.001(3)
O8 0.115(3) 0.110(4) 0.146(4) -0.001(3) 0.002(3) 0.028(3)

loop_
_atom_type_symbol
_atom_type_description
_atom_type_scat_dispersion_real
_atom_type_scat_dispersion_imag
_atom_type_scat_source
C C 0.0033 0.0016 ' International Tables Vol C Tables 4.2.6.8 and 6.1.1.4.'
H H 0.0000 0.0000 ' International Tables Vol C Tables 4.2.6.8 and 6.1.1.4.'
N N 0.0061 0.0033 ' International Tables Vol C Tables 4.2.6.8 and 6.1.1.4.'
O O 0.0106 0.0060 ' International Tables Vol C Tables 4.2.6.8 and 6.1.1.4.'
Cl Cl 0.1484 0.1585 ' International Tables Vol C Tables 4.2.6.8 and 6.1.1.4.'
Zn Zn 0.2839 1.4301 ' International Tables Vol C Tables 4.2.6.8 and 6.1.1.4.'

loop_
_geom_angle_atom_site_label_1
_geom_angle_atom_site_label_2
_geom_angle_atom_site_label_3
_geom_angle
N11 Zn1 N8 111.65(15)
N11 Zn1 N3 106.94(14)
N8 Zn1 N3 111.39(14)
N11 Zn1 N15 111.13(15)
N8 Zn1 N15 107.51(14)
N3 Zn1 N15 108.19(15)
N2 N1 H1A 103.8
N2 N1 H1B 109.5
H1A N1 H1B 107.1
C8 N2 C7 106.6(4)
C8 N2 N1 128.4(4)
C7 N2 N1 124.1(4)
C8 N3 N4 109.6(4)
C8 N3 Zn1 135.1(3)
N4 N3 Zn1 113.7(3)
C7 N4 N3 106.3(4)
N6 N5 H5A 103.3
N6 N5 H5B 110.0
H5A N5 H5B 106.6
C21 N6 C22 107.0(3)
C21 N6 N5 127.5(3)
C22 N6 N5 124.9(4)
C22 N7 N8 106.8(3)
C21 N8 N7 109.1(3)
C21 N8 Zn1 135.3(3)
N7 N8 Zn1 115.3(3)
N10 N9 H9A 102.4
N10 N9 H9B 101.4
H9A N9 H9B 107.7
C35 N10 C36 106.9(4)
C35 N10 N9 127.6(4)
C36 N10 N9 124.4(4)
C35 N11 N12 108.7(3)
C35 N11 Zn1 134.8(3)
N12 N11 Zn1 116.3(3)
C36 N12 N11 107.1(4)
N14 N13 H13A 113.1
N14 N13 H13B 104.0
H13A N13 H13B 108.2
C50 N14 C49 107.6(4)
C50 N14 N13 127.9(4)
C49 N14 N13 123.9(4)
C50 N15 N16 109.6(3)
C50 N15 Zn1 133.7(3)
N16 N15 Zn1 115.3(3)
C49 N16 N15 106.4(3)
C6 C1 C2 118.9(7)
C6 C1 H1 120.6
C2 C1 H1 120.6
C3 C2 C1 119.4(8)
C3 C2 H2 120.3
C1 C2 H2 120.3
C4 C3 C2 121.5(7)
C4 C3 H3 119.2
C2 C3 H3 119.2
C3 C4 C5 119.2(8)
C3 C4 H4 120.4
C5 C4 H4 120.4
C4 C5 C6 120.5(7)
C4 C5 H5 119.7
C6 C5 H5 119.7
C5 C6 C1 120.4(5)
C5 C6 C7 116.9(5)
C1 C6 C7 122.5(5)
N4 C7 N2 109.7(4)
N4 C7 C6 122.1(5)
N2 C7 C6 128.0(5)
N3 C8 N2 107.7(4)
N3 C8 C9 125.3(4)
N2 C8 C9 127.0(4)
C14 C9 C10 119.4(4)
C14 C9 C8 118.3(4)
C10 C9 C8 122.0(4)
C11 C10 C9 120.1(5)
C11 C10 H10 120.0
C9 C10 H10 120.0
C10 C11 C12 119.8(5)
C10 C11 H11 120.1
C12 C11 H11 120.1
C13 C12 C11 120.8(5)
C13 C12 H12 119.6
C11 C12 H12 119.6
C12 C13 C14 119.4(5)
C12 C13 H13 120.3
C14 C13 H13 120.3
C13 C14 C9 120.5(5)
C13 C14 H14 119.7
C9 C14 H14 119.7
C16 C15 C20 119.5(5)
C16 C15 H15 120.3
C20 C15 H15 120.3
C15 C16 C17 120.8(6)
C15 C16 H16 119.6
C17 C16 H16 119.6
C16 C17 C18 120.3(6)
C16 C17 H17 119.9
C18 C17 H17 119.9
C17 C18 C19 120.3(5)
C17 C18 H18 119.8
C19 C18 H18 119.8
C20 C19 C18 118.6(5)
C20 C19 H19 120.7
C18 C19 H19 120.7
C19 C20 C15 120.6(4)
C19 C20 C21 120.8(4)
C15 C20 C21 118.6(4)
N8 C21 N6 107.4(4)
N8 C21 C20 126.4(4)
N6 C21 C20 126.0(4)
N7 C22 N6 109.7(4)
N7 C22 C23 124.3(4)
N6 C22 C23 125.9(4)
C24 C23 C28 119.1(5)
C24 C23 C22 122.3(4)
C28 C23 C22 118.6(4)
C23 C24 C25 118.9(5)
C23 C24 H24 120.6
C25 C24 H24 120.6
C26 C25 C24 121.0(6)
C26 C25 H25 119.5
C24 C25 H25 119.5
C27 C26 C25 119.6(6)
C27 C26 H26 120.2
C25 C26 H26 120.2
C26 C27 C28 120.2(6)
C26 C27 H27 119.9
C28 C27 H27 119.9
C27 C28 C23 121.0(5)
C27 C28 H28 119.5
C23 C28 H28 119.5
C30 C29 C34 118.3(6)
C30 C29 H29 120.9
C34 C29 H29 120.9
C31 C30 C29 121.2(6)
C31 C30 H30 119.4
C29 C30 H30 119.4
C30 C31 C32 121.2(6)
C30 C31 H31 119.4
C32 C31 H31 119.4
C31 C32 C33 119.0(6)
C31 C32 H32 120.5
C33 C32 H32 120.5
C34 C33 C32 120.1(5)
C34 C33 H33 119.9
C32 C33 H33 119.9
C33 C34 C29 120.1(5)
C33 C34 C35 121.7(4)
C29 C34 C35 118.2(5)
N11 C35 N10 108.3(4)
N11 C35 C34 127.5(4)
N10 C35 C34 124.1(4)
N12 C36 N10 109.0(4)
N12 C36 C37 125.4(4)
N10 C36 C37 125.6(4)
C42 C37 C38 118.6(4)
C42 C37 C36 119.6(4)
C38 C37 C36 121.8(4)
C39 C38 C37 120.8(5)
C39 C38 H38 119.6
C37 C38 H38 119.6
C40 C39 C38 119.5(5)
C40 C39 H39 120.2
C38 C39 H39 120.2
C39 C40 C41 120.5(5)
C39 C40 H40 119.8
C41 C40 H40 119.8
C40 C41 C42 120.2(5)
C40 C41 H41 119.9
C42 C41 H41 119.9
C37 C42 C41 120.3(5)
C37 C42 H42 119.9
C41 C42 H42 119.9
C44 C43 C48 121.1(5)
C44 C43 H43 119.4
C48 C43 H43 119.4
C43 C44 C45 119.1(5)
C43 C44 H44 120.5
C45 C44 H44 120.5
C46 C45 C44 120.7(5)
C46 C45 H45 119.6
C44 C45 H45 119.6
C45 C46 C47 119.9(6)
C45 C46 H46 120.0
C47 C46 H46 120.0
C48 C47 C46 120.9(5)
C48 C47 H47 119.6
C46 C47 H47 119.6
C47 C48 C43 118.3(5)
C47 C48 C49 118.4(4)
C43 C48 C49 122.9(5)
N16 C49 N14 108.8(4)
N16 C49 C48 123.6(4)
N14 C49 C48 127.6(4)
N15 C50 N14 107.6(4)
N15 C50 C51 124.4(4)
N14 C50 C51 127.9(4)
C56 C51 C52 119.7(4)
C56 C51 C50 121.1(4)
C52 C51 C50 119.0(4)
C53 C52 C51 120.0(4)
C53 C52 H52 120.0
C51 C52 H52 120.0
C52 C53 C54 119.7(5)
C52 C53 H53 120.2
C54 C53 H53 120.2
C55 C54 C53 120.2(5)
C55 C54 H54 119.9
C53 C54 H54 119.9
C54 C55 C56 121.3(5)
C54 C55 H55 119.3
C56 C55 H55 119.3
C55 C56 C51 119.1(5)
C55 C56 H56 120.5
C51 C56 H56 120.5
O2 Cl1 O1 112.6(4)
O2 Cl1 O4 107.8(3)
O1 Cl1 O4 108.0(3)
O2 Cl1 O3 109.1(3)
O1 Cl1 O3 108.7(3)
O4 Cl1 O3 110.7(3)
O5 Cl2 O7 109.2(4)
O5 Cl2 O8 109.4(4)
O7 Cl2 O8 112.2(3)
O5 Cl2 O6 108.7(4)
O7 Cl2 O6 110.3(3)
O8 Cl2 O6 106.9(3)

loop_
_geom_bond_atom_site_label_1
_geom_bond_atom_site_label_2
_geom_bond_distance
_geom_bond_publ_flag
Zn1 N11 2.004(4) y
Zn1 N8 2.004(3) y
Zn1 N3 2.005(4) y
Zn1 N15 2.018(3) y
N1 N2 1.407(5) ?
N1 H1A 0.9010 ?
N1 H1B 0.9006 ?
N2 C8 1.365(5) ?
N2 C7 1.382(5) ?
N3 C8 1.316(5) ?
N3 N4 1.395(4) ?
N4 C7 1.306(5) ?
N5 N6 1.412(4) ?
N5 H5A 0.9026 ?
N5 H5B 0.9050 ?
N6 C21 1.362(5) ?
N6 C22 1.368(5) ?
N7 C22 1.305(5) ?
N7 N8 1.385(4) ?
N8 C21 1.327(5) ?
N9 N10 1.419(5) ?
N9 H9A 0.8990 ?
N9 H9B 0.9011 ?
N10 C35 1.356(5) ?
N10 C36 1.373(5) ?
N11 C35 1.315(5) ?
N11 N12 1.385(4) ?
N12 C36 1.313(5) ?
N13 N14 1.412(4) ?
N13 H13A 0.8966 ?
N13 H13B 0.9026 ?
N14 C50 1.347(5) ?
N14 C49 1.379(5) ?
N15 C50 1.321(5) ?
N15 N16 1.383(4) ?
N16 C49 1.317(5) ?
C1 C6 1.387(7) ?
C1 C2 1.389(8) ?
C1 H1 0.9300 ?
C2 C3 1.371(10) ?
C2 H2 0.9300 ?
C3 C4 1.365(10) ?
C3 H3 0.9300 ?
C4 C5 1.370(8) ?
C4 H4 0.9300 ?
C5 C6 1.371(7) ?
C5 H5 0.9300 ?
C6 C7 1.476(6) ?
C8 C9 1.451(6) ?
C9 C14 1.380(6) ?
C9 C10 1.381(6) ?
C10 C11 1.373(6) ?
C10 H10 0.9300 ?
C11 C12 1.376(7) ?
C11 H11 0.9300 ?
C12 C13 1.366(7) ?
C12 H12 0.9300 ?
C13 C14 1.377(6) ?
C13 H13 0.9300 ?
C14 H14 0.9300 ?
C15 C16 1.356(6) ?
C15 C20 1.381(6) ?
C15 H15 0.9300 ?
C16 C17 1.359(8) ?
C16 H16 0.9300 ?
C17 C18 1.359(8) ?
C17 H17 0.9300 ?
C18 C19 1.390(7) ?
C18 H18 0.9300 ?
C19 C20 1.370(6) ?
C19 H19 0.9300 ?
C20 C21 1.464(6) ?
C22 C23 1.471(6) ?
C23 C24 1.372(6) ?
C23 C28 1.376(6) ?
C24 C25 1.383(7) ?
C24 H24 0.9300 ?
C25 C26 1.368(8) ?
C25 H25 0.9300 ?
C26 C27 1.346(7) ?
C26 H26 0.9300 ?
C27 C28 1.364(7) ?
C27 H27 0.9300 ?
C28 H28 0.9300 ?
C29 C30 1.391(7) ?
C29 C34 1.400(6) ?
C29 H29 0.9300 ?
C30 C31 1.345(8) ?
C30 H30 0.9300 ?
C31 C32 1.377(8) ?
C31 H31 0.9300 ?
C32 C33 1.390(7) ?
C32 H32 0.9300 ?
C33 C34 1.381(6) ?
C33 H33 0.9300 ?
C34 C35 1.450(6) ?
C36 C37 1.456(6) ?
C37 C42 1.359(6) ?
C37 C38 1.384(6) ?
C38 C39 1.372(6) ?
C38 H38 0.9300 ?
C39 C40 1.353(7) ?
C39 H39 0.9300 ?
C40 C41 1.356(7) ?
C40 H40 0.9300 ?
C41 C42 1.380(6) ?
C41 H41 0.9300 ?
C42 H42 0.9300 ?
C43 C44 1.373(7) ?
C43 C48 1.390(6) ?
C43 H43 0.9300 ?
C44 C45 1.380(7) ?
C44 H44 0.9300 ?
C45 C46 1.360(7) ?
C45 H45 0.9300 ?
C46 C47 1.378(7) ?
C46 H46 0.9300 ?
C47 C48 1.376(6) ?
C47 H47 0.9300 ?
C48 C49 1.452(6) ?
C50 C51 1.455(6) ?
C51 C56 1.385(6) ?
C51 C52 1.387(6) ?
C52 C53 1.373(6) ?
C52 H52 0.9300 ?
C53 C54 1.382(6) ?
C53 H53 0.9300 ?
C54 C55 1.351(7) ?
C54 H54 0.9300 ?
C55 C56 1.376(6) ?
C55 H55 0.9300 ?
C56 H56 0.9300 ?
Cl1 O2 1.385(4) ?
Cl1 O1 1.392(4) ?
Cl1 O4 1.418(4) ?
Cl1 O3 1.431(4) ?
Cl2 O5 1.367(5) ?
Cl2 O7 1.386(4) ?
Cl2 O8 1.390(4) ?
Cl2 O6 1.408(4) ?

loop_
_geom_hbond_atom_site_label_D
_geom_hbond_atom_site_label_H
_geom_hbond_atom_site_label_A
_geom_hbond_site_symmetry_A
_geom_hbond_distance_DH
_geom_hbond_distance_HA
_geom_hbond_distance_DA
_geom_hbond_angle_DHA
_geom_hbond_publ_flag
N1 H1B O1 4_576 0.90 2.36 3.153(6) 148 y
N5 H5A O2 3_666 0.90 2.07 2.932(6) 159 y
N5 H5B O4 . 0.91 2.17 3.067(6) 174 y
N9 H9A O5 . 0.90 2.14 3.009(8) 161 y
N13 H13A O8 3_566 0.90 2.43 3.132(7) 136 y
N13 H13B O7 2_556 0.90 2.41 3.266(7) 159 y

loop_
_geom_torsion_atom_site_label_1
_geom_torsion_atom_site_label_2
_geom_torsion_atom_site_label_3
_geom_torsion_atom_site_label_4
_geom_torsion
N11 Zn1 N3 C8 -100.0(4)
N8 Zn1 N3 C8 137.8(4)
N15 Zn1 N3 C8 19.8(4)
N11 Zn1 N3 N4 96.3(3)
N8 Zn1 N3 N4 -26.0(3)
N15 Zn1 N3 N4 -143.9(3)
C8 N3 N4 C7 -0.1(5)
Zn1 N3 N4 C7 167.8(3)
C22 N7 N8 C21 0.8(4)
C22 N7 N8 Zn1 -173.4(3)
N11 Zn1 N8 C21 -138.1(4)
N3 Zn1 N8 C21 -18.6(4)
N15 Zn1 N8 C21 99.8(4)
N11 Zn1 N8 N7 34.1(3)
N3 Zn1 N8 N7 153.6(3)
N15 Zn1 N8 N7 -88.1(3)
N8 Zn1 N11 C35 15.9(5)
N3 Zn1 N11 C35 -106.2(4)
N15 Zn1 N11 C35 135.9(4)
N8 Zn1 N11 N12 -158.3(3)
N3 Zn1 N11 N12 79.6(3)
N15 Zn1 N11 N12 -38.3(3)
C35 N11 N12 C36 0.3(5)
Zn1 N11 N12 C36 176.0(3)
N11 Zn1 N15 C50 -17.4(4)
N8 Zn1 N15 C50 105.0(4)
N3 Zn1 N15 C50 -134.6(4)
N11 Zn1 N15 N16 147.3(3)
N8 Zn1 N15 N16 -90.2(3)
N3 Zn1 N15 N16 30.2(3)
C50 N15 N16 C49 1.2(5)
Zn1 N15 N16 C49 -167.2(3)
C6 C1 C2 C3 -2.0(9)
C1 C2 C3 C4 2.4(11)
C2 C3 C4 C5 -2.3(11)
C3 C4 C5 C6 1.8(9)
C4 C5 C6 C1 -1.4(8)
C4 C5 C6 C7 173.5(5)
C2 C1 C6 C5 1.5(8)
C2 C1 C6 C7 -173.1(5)
N3 N4 C7 N2 -0.6(5)
N3 N4 C7 C6 -176.1(4)
C8 N2 C7 N4 1.1(5)
N1 N2 C7 N4 171.2(4)
C8 N2 C7 C6 176.2(4)
N1 N2 C7 C6 -13.7(7)
C5 C6 C7 N4 -22.4(7)
C1 C6 C7 N4 152.4(5)
C5 C6 C7 N2 163.0(4)
C1 C6 C7 N2 -22.1(7)
N4 N3 C8 N2 0.8(5)
Zn1 N3 C8 N2 -163.4(3)
N4 N3 C8 C9 -179.5(4)
Zn1 N3 C8 C9 16.2(7)
C7 N2 C8 N3 -1.2(5)
N1 N2 C8 N3 -170.7(4)
C7 N2 C8 C9 179.2(4)
N1 N2 C8 C9 9.6(7)
N3 C8 C9 C14 38.9(6)
N2 C8 C9 C14 -141.6(5)
N3 C8 C9 C10 -135.3(5)
N2 C8 C9 C10 44.3(7)
C14 C9 C10 C11 -0.8(7)
C8 C9 C10 C11 173.3(4)
C9 C10 C11 C12 -1.0(7)
C10 C11 C12 C13 2.1(8)
C11 C12 C13 C14 -1.4(8)
C12 C13 C14 C9 -0.5(7)
C10 C9 C14 C13 1.6(7)
C8 C9 C14 C13 -172.8(4)
C20 C15 C16 C17 -0.1(8)
C15 C16 C17 C18 -0.9(9)
C16 C17 C18 C19 0.8(9)
C17 C18 C19 C20 0.2(8)
C18 C19 C20 C15 -1.2(7)
C18 C19 C20 C21 179.8(4)
C16 C15 C20 C19 1.1(7)
C16 C15 C20 C21 -179.9(4)
N7 N8 C21 N6 -0.7(4)
Zn1 N8 C21 N6 171.8(3)
N7 N8 C21 C20 175.6(4)
Zn1 N8 C21 C20 -11.9(7)
C22 N6 C21 N8 0.4(4)
N5 N6 C21 N8 171.9(4)
C22 N6 C21 C20 -175.9(4)
N5 N6 C21 C20 -4.4(7)
C19 C20 C21 N8 137.8(5)
C15 C20 C21 N8 -41.3(6)
C19 C20 C21 N6 -46.7(6)
C15 C20 C21 N6 134.3(4)
N8 N7 C22 N6 -0.5(4)
N8 N7 C22 C23 -179.4(4)
C21 N6 C22 N7 0.1(5)
N5 N6 C22 N7 -171.7(4)
C21 N6 C22 C23 179.0(4)
N5 N6 C22 C23 7.2(6)
N7 C22 C23 C24 -152.6(5)
N6 C22 C23 C24 28.7(7)
N7 C22 C23 C28 27.1(7)
N6 C22 C23 C28 -151.6(4)
C28 C23 C24 C25 3.1(8)
C22 C23 C24 C25 -177.2(5)
C23 C24 C25 C26 0.0(9)
C24 C25 C26 C27 -4.0(10)
C25 C26 C27 C28 4.9(10)
C26 C27 C28 C23 -1.8(9)
C24 C23 C28 C27 -2.2(8)
C22 C23 C28 C27 178.1(5)
C34 C29 C30 C31 0.6(9)
C29 C30 C31 C32 -0.8(10)
C30 C31 C32 C33 0.6(9)
C31 C32 C33 C34 -0.3(8)
C32 C33 C34 C29 0.2(7)
C32 C33 C34 C35 177.9(4)
C30 C29 C34 C33 -0.3(7)
C30 C29 C34 C35 -178.1(5)
N12 N11 C35 N10 0.0(5)
Zn1 N11 C35 N10 -174.5(3)
N12 N11 C35 C34 -178.1(4)
Zn1 N11 C35 C34 7.4(7)
C36 N10 C35 N11 -0.3(5)
N9 N10 C35 N11 -168.8(4)
C36 N10 C35 C34 177.9(4)
N9 N10 C35 C34 9.3(7)
C33 C34 C35 N11 -126.4(5)
C29 C34 C35 N11 51.3(7)
C33 C34 C35 N10 55.8(6)
C29 C34 C35 N10 -126.5(5)
N11 N12 C36 N10 -0.5(5)
N11 N12 C36 C37 177.8(4)
C35 N10 C36 N12 0.5(5)
N9 N10 C36 N12 169.5(4)
C35 N10 C36 C37 -177.8(4)
N9 N10 C36 C37 -8.8(7)
N12 C36 C37 C42 -37.8(7)
N10 C36 C37 C42 140.2(5)
N12 C36 C37 C38 139.7(5)
N10 C36 C37 C38 -42.2(7)
C42 C37 C38 C39 -1.5(8)
C36 C37 C38 C39 -179.1(5)
C37 C38 C39 C40 -1.2(9)
C38 C39 C40 C41 2.7(9)
C39 C40 C41 C42 -1.6(10)
C38 C37 C42 C41 2.7(8)
C36 C37 C42 C41 -179.7(5)
C40 C41 C42 C37 -1.2(9)
C48 C43 C44 C45 0.7(8)
C43 C44 C45 C46 -1.4(9)
C44 C45 C46 C47 0.9(9)
C45 C46 C47 C48 0.3(8)
C46 C47 C48 C43 -1.0(7)
C46 C47 C48 C49 -173.9(5)
C44 C43 C48 C47 0.5(7)
C44 C43 C48 C49 173.1(5)
N15 N16 C49 N14 -0.5(4)
N15 N16 C49 C48 177.4(4)
C50 N14 C49 N16 -0.4(5)
N13 N14 C49 N16 -171.7(4)
C50 N14 C49 C48 -178.1(4)
N13 N14 C49 C48 10.5(7)
C47 C48 C49 N16 21.7(6)
C43 C48 C49 N16 -150.9(5)
C47 C48 C49 N14 -160.8(4)
C43 C48 C49 N14 26.6(7)
N16 N15 C50 N14 -1.4(5)
Zn1 N15 C50 N14 164.0(3)
N16 N15 C50 C51 -178.1(4)
Zn1 N15 C50 C51 -12.7(7)
C49 N14 C50 N15 1.1(5)
N13 N14 C50 N15 172.0(4)
C49 N14 C50 C51 177.7(4)
N13 N14 C50 C51 -11.4(7)
N15 C50 C51 C56 132.6(5)
N14 C50 C51 C56 -43.5(7)
N15 C50 C51 C52 -42.2(6)
N14 C50 C51 C52 141.8(5)
C56 C51 C52 C53 -0.5(7)
C50 C51 C52 C53 174.3(4)
C51 C52 C53 C54 1.0(7)
C52 C53 C54 C55 -0.2(8)
C53 C54 C55 C56 -1.1(8)
C54 C55 C56 C51 1.6(8)
C52 C51 C56 C55 -0.8(7)
C50 C51 C56 C55 -175.5(4)
